data_1505913
loop_
_publ_author_name
'Sawada, Tsuyoshi'
'Nishiyama, Yousuke'
'Tabuchi, Wataru'
'Ishikawa, Makoto'
'Tsutsumi, Emi'
'Kuwahara, Yutaka'
'Shosenji, Hideto'

_publ_section_title
;
 Novel calixarene hemisphere synthesized via pinacol rearrangement of
 [2.1.2.1]metacyclophane.
;
_journal_issue 10
_journal_name_full 'Organic letters'
_journal_page_first 1995
_journal_page_last 1997
_journal_paper_doi 10.1021/ol060286y
_journal_volume 8
_journal_year 2006
_chemical_formula_moiety 'C56 H76 O8 '
_chemical_formula_sum 'C56 H76 O8'
_chemical_formula_weight 877.21
_space_group_IT_number 2
_symmetry_cell_setting triclinic
_symmetry_Int_Tables_number 2
_symmetry_space_group_name_Hall '-P 1'
_symmetry_space_group_name_H-M 'P -1'
_cell_angle_alpha 97.61(3)
_cell_angle_beta 99.46(3)
_cell_angle_gamma 92.88(3)
_cell_formula_units_Z 1
_cell_length_a 10.585(4)
_cell_length_b 12.668(4)
_cell_length_c 9.841(4)
_cell_measurement_reflns_used 25
_cell_measurement_temperature 298.1
_cell_measurement_theta_max 17.3
_cell_measurement_theta_min 15.4
_cell_volume 1286.7(8)
_computing_cell_refinement WinAFC
_computing_data_collection WinAFC
_computing_data_reduction CrystalStructure
_computing_publication_material 'CrystalStructure 3.6.0'
_computing_structure_refinement SHELXL
_computing_structure_solution SIR92
_diffrn_measured_fraction_theta_full 0.9990
_diffrn_measured_fraction_theta_max 0.9990
_diffrn_measurement_device_type 'Rigaku AFC7R'
_diffrn_measurement_method \w-2\q
_diffrn_radiation_type 'Mo K\a'
_diffrn_radiation_wavelength 0.7107
_diffrn_reflns_av_R_equivalents 0.049
_diffrn_reflns_limit_h_max 13
_diffrn_reflns_limit_h_min -13
_diffrn_reflns_limit_k_max 16
_diffrn_reflns_limit_k_min -16
_diffrn_reflns_limit_l_max 12
_diffrn_reflns_limit_l_min -7
_diffrn_reflns_number 7146
_diffrn_reflns_theta_full 27.49
_diffrn_reflns_theta_max 27.49
_diffrn_standards_decay_% 0.66
_diffrn_standards_interval_count 0
_diffrn_standards_number 3
_exptl_absorpt_coefficient_mu 0.074
_exptl_absorpt_correction_T_max 0.993
_exptl_absorpt_correction_T_min 0.918
_exptl_absorpt_correction_type psi-scan
_exptl_absorpt_process_details '(North, Phillips & Mathews, 1968)'
_exptl_crystal_colour colorless
_exptl_crystal_density_diffrn 1.132
_exptl_crystal_density_method 'not measured'
_exptl_crystal_description plate
_exptl_crystal_F_000 476.00
_exptl_crystal_size_max 0.30
_exptl_crystal_size_mid 0.30
_exptl_crystal_size_min 0.10
_refine_diff_density_max 0.28
_refine_diff_density_min -0.25
_refine_diff_density_rms 0.062
_refine_ls_extinction_method none
_refine_ls_goodness_of_fit_ref 1.040
_refine_ls_hydrogen_treatment constr
_refine_ls_number_parameters 317
_refine_ls_number_reflns 5902
_refine_ls_R_factor_gt 0.0710
_refine_ls_shift/su_max 0.0000
_refine_ls_structure_factor_coef Fsqd
_refine_ls_weighting_details 'w = 1/[\s^2^(Fo^2^)+(0.1070P)^2^+0.1936P] where P=(Fo^2^+2Fc^2^)/3'
_refine_ls_weighting_scheme calc
_refine_ls_wR_factor_ref 0.2260
_reflns_number_gt 3000
_reflns_number_total 5902
_reflns_threshold_expression F^2^>2.0\s(F^2^)
_cod_data_source_file ol060286ysi20060202_101212.cif
_cod_data_source_block '_bisketal3'
_cod_depositor_comments
;
The following automatic conversions were performed:
'_atom_site_symetry_multiplicity' tag replaced with
'_atom_site_symmetry_multiplicity'.

Automatic conversion script
Id: cif_correct_tags 1440 2010-10-19 06:21:57Z saulius 
;
_cod_original_formula_sum 'C56 H76 O8 '
_cod_database_code 1505913

loop_
_symmetry_equiv_pos_as_xyz
'x, y, z'
'-x, -y, -z'

loop_
_atom_site_label
_atom_site_type_symbol
_atom_site_fract_x
_atom_site_fract_y
_atom_site_fract_z
_atom_site_U_iso_or_equiv
_atom_site_adp_type
_atom_site_occupancy
_atom_site_symmetry_multiplicity
_atom_site_calc_flag
_atom_site_refinement_flags
_atom_site_disorder_assembly
_atom_site_disorder_group
O1 O 0.68934(17) 0.09579(16) 0.7521(2) 0.0562(5) Uani 1 1 d . . .
O2 O 0.39397(17) 0.19197(16) 0.4411(2) 0.0534(5) Uani 1 1 d . . .
O3 O 0.60282(19) 0.38583(14) 0.85371(19) 0.0524(5) Uani 1 1 d . . .
O4 O 0.6101(2) 0.46609(15) 0.6599(2) 0.0617(6) Uani 1 1 d . . .
C1 C 0.5437(3) -0.0852(2) 0.8131(3) 0.0489(7) Uani 1 1 d . . .
H1A H 0.6294 -0.0837 0.7902 0.073 Uiso 1 1 calc R . .
H1B H 0.5516 -0.0925 0.9109 0.073 Uiso 1 1 calc R . .
C2 C 0.4875(2) 0.0210(2) 0.7905(3) 0.0431(6) Uani 1 1 d . . .
C3 C 0.3604(3) 0.0360(2) 0.8016(3) 0.0474(6) Uani 1 1 d . . .
H3 H 0.3088 -0.0220 0.8152 0.071 Uiso 1 1 calc R . .
C4 C 0.3056(3) 0.1337(2) 0.7937(3) 0.0465(6) Uani 1 1 d . A .
C5 C 0.3858(3) 0.2189(2) 0.7755(3) 0.0485(7) Uani 1 1 d . . .
H5 H 0.3532 0.2856 0.7734 0.073 Uiso 1 1 calc R . .
C6 C 0.5133(3) 0.2080(2) 0.7604(3) 0.0457(6) Uani 1 1 d . . .
C7 C 0.5625(2) 0.1085(2) 0.7658(3) 0.0448(6) Uani 1 1 d . . .
C8 C 0.5956(3) 0.3024(2) 0.7378(3) 0.0478(6) Uani 1 1 d . . .
H8 H 0.6822 0.2807 0.7307 0.072 Uiso 1 1 calc R . .
C9 C 0.5468(3) 0.3614(2) 0.6155(3) 0.0495(7) Uani 1 1 d . . .
H9 H 0.4537 0.3655 0.6067 0.074 Uiso 1 1 calc R . .
C10 C 0.5797(3) 0.3151(2) 0.4776(3) 0.0477(6) Uani 1 1 d . . .
C11 C 0.6896(3) 0.3504(2) 0.4347(3) 0.0523(7) Uani 1 1 d . . .
H11 H 0.7433 0.4049 0.4914 0.078 Uiso 1 1 calc R . .
C12 C 0.7228(3) 0.3070(2) 0.3083(3) 0.0508(7) Uani 1 1 d . . .
C13 C 0.6434(3) 0.2242(2) 0.2289(3) 0.0486(7) Uani 1 1 d . . .
H13 H 0.6630 0.1954 0.1436 0.073 Uiso 1 1 calc R . .
C14 C 0.5343(3) 0.1818(2) 0.2717(3) 0.0449(6) Uani 1 1 d . . .
C15 C 0.5025(2) 0.2307(2) 0.3954(3) 0.0460(6) Uani 1 1 d . . .
C16 C 0.1647(3) 0.1431(2) 0.8049(3) 0.0582(8) Uani 1 1 d . . .
C17A C 0.1180(5) 0.2522(5) 0.7844(8) 0.092(3) Uani 0.704(9) 1 d P A 1
H17A H 0.1437 0.2734 0.7022 0.138 Uiso 0.704(9) 1 calc PR A 1
H17B H 0.1548 0.3034 0.8637 0.138 Uiso 0.704(9) 1 calc PR A 1
H17C H 0.0261 0.2489 0.7742 0.138 Uiso 0.704(9) 1 calc PR A 1
C18A C 0.1425(6) 0.1180(8) 0.9467(8) 0.112(3) Uani 0.704(9) 1 d P A 1
H18A H 0.1528 0.0437 0.9518 0.169 Uiso 0.704(9) 1 calc PR A 1
H18B H 0.0571 0.1340 0.9592 0.169 Uiso 0.704(9) 1 calc PR A 1
H18C H 0.2037 0.1606 1.0184 0.169 Uiso 0.704(9) 1 calc PR A 1
C19A C 0.0855(5) 0.0607(6) 0.6902(11) 0.125(4) Uani 0.704(9) 1 d P A 1
H19A H 0.1271 -0.0050 0.6847 0.187 Uiso 0.704(9) 1 calc PR A 1
H19B H 0.0785 0.0873 0.6026 0.187 Uiso 0.704(9) 1 calc PR A 1
H19C H 0.0012 0.0481 0.7117 0.187 Uiso 0.704(9) 1 calc PR A 1
C18B C 0.1573(14) 0.2314(15) 0.9267(19) 0.103(7) Uani 0.296(9) 1 d P A 2
H18D H 0.0691 0.2388 0.9357 0.134 Uiso 0.296(9) 1 calc PR A 2
H18E H 0.1945 0.2978 0.9088 0.134 Uiso 0.296(9) 1 calc PR A 2
H18F H 0.2037 0.2126 1.0113 0.134 Uiso 0.296(9) 1 calc PR A 2
C17B C 0.0925(11) 0.1801(13) 0.6739(17) 0.085(5) Uani 0.296(9) 1 d P A 2
H17D H 0.0039 0.1858 0.6821 0.110 Uiso 0.296(9) 1 calc PR A 2
H17E H 0.0985 0.1293 0.5941 0.110 Uiso 0.296(9) 1 calc PR A 2
H17F H 0.1298 0.2485 0.6632 0.110 Uiso 0.296(9) 1 calc PR A 2
C19B C 0.0892(13) 0.0388(13) 0.828(2) 0.103(7) Uani 0.296(9) 1 d P A 2
H19D H 0.0019 0.0531 0.8341 0.134 Uiso 0.296(9) 1 calc PR A 2
H19E H 0.1290 0.0161 0.9135 0.134 Uiso 0.296(9) 1 calc PR A 2
H19F H 0.0906 -0.0166 0.7521 0.134 Uiso 0.296(9) 1 calc PR A 2
C20 C 0.7052(3) 0.0661(3) 0.6100(4) 0.0703(9) Uani 1 1 d . . .
H20A H 0.7945 0.0584 0.6065 0.106 Uiso 1 1 calc R . .
H20B H 0.6752 0.1205 0.5560 0.106 Uiso 1 1 calc R . .
H20C H 0.6567 -0.0004 0.5726 0.106 Uiso 1 1 calc R . .
C21 C 0.8462(3) 0.3518(3) 0.2647(3) 0.0597(8) Uani 1 1 d . . .
C22 C 0.9603(3) 0.3369(4) 0.3736(5) 0.1073(16) Uani 1 1 d . . .
H22A H 0.9663 0.2622 0.3791 0.161 Uiso 1 1 calc R . .
H22B H 0.9495 0.3734 0.4624 0.161 Uiso 1 1 calc R . .
H22C H 1.0374 0.3657 0.3484 0.161 Uiso 1 1 calc R . .
C23 C 0.8372(4) 0.4706(3) 0.2553(5) 0.0871(12) Uani 1 1 d . . .
H23A H 0.8264 0.5075 0.3438 0.131 Uiso 1 1 calc R . .
H23B H 0.7650 0.4800 0.1860 0.131 Uiso 1 1 calc R . .
H23C H 0.9145 0.4990 0.2301 0.131 Uiso 1 1 calc R . .
C24 C 0.8638(4) 0.2979(4) 0.1224(5) 0.0970(14) Uani 1 1 d . . .
H24A H 0.8700 0.2227 0.1243 0.146 Uiso 1 1 calc R . .
H24B H 0.9410 0.3280 0.0988 0.146 Uiso 1 1 calc R . .
H24C H 0.7916 0.3088 0.0541 0.146 Uiso 1 1 calc R . .
C25 C 0.2807(3) 0.2418(3) 0.3920(4) 0.0763(10) Uani 1 1 d . . .
H25A H 0.2095 0.2120 0.4270 0.114 Uiso 1 1 calc R . .
H25B H 0.2636 0.2296 0.2921 0.114 Uiso 1 1 calc R . .
H25C H 0.2929 0.3171 0.4238 0.114 Uiso 1 1 calc R . .
C26 C 0.6443(3) 0.4819(2) 0.8081(3) 0.0503(7) Uani 1 1 d . . .
C27 C 0.5737(3) 0.5710(2) 0.8698(4) 0.0689(9) Uani 1 1 d . . .
H27A H 0.6006 0.6367 0.8408 0.103 Uiso 1 1 calc R . .
H27B H 0.5923 0.5775 0.9695 0.103 Uiso 1 1 calc R . .
H27C H 0.4830 0.5558 0.8386 0.103 Uiso 1 1 calc R . .
C28 C 0.7892(3) 0.5019(3) 0.8444(4) 0.0752(10) Uani 1 1 d . . .
H28A H 0.8150 0.5671 0.8134 0.113 Uiso 1 1 calc R . .
H28B H 0.8288 0.4437 0.7994 0.113 Uiso 1 1 calc R . .
H28C H 0.8154 0.5077 0.9434 0.113 Uiso 1 1 calc R . .

loop_
_atom_site_aniso_label
_atom_site_aniso_U_11
_atom_site_aniso_U_22
_atom_site_aniso_U_33
_atom_site_aniso_U_23
_atom_site_aniso_U_13
_atom_site_aniso_U_12
O1 0.0430(11) 0.0623(12) 0.0630(13) 0.0092(10) 0.0094(9) 0.0010(9)
O2 0.0472(11) 0.0634(12) 0.0511(11) 0.0067(9) 0.0158(9) -0.0019(9)
O3 0.0669(12) 0.0480(11) 0.0414(10) 0.0022(8) 0.0132(9) -0.0079(9)
O4 0.0915(16) 0.0482(12) 0.0441(11) 0.0031(9) 0.0148(10) -0.0098(10)
C1 0.0520(16) 0.0531(16) 0.0403(14) 0.0053(12) 0.0049(12) 0.0033(13)
C2 0.0486(15) 0.0462(15) 0.0320(13) -0.0002(11) 0.0043(11) 0.0014(12)
C3 0.0486(15) 0.0459(15) 0.0470(15) 0.0037(12) 0.0106(12) -0.0043(12)
C4 0.0479(15) 0.0473(15) 0.0437(15) -0.0002(12) 0.0115(12) 0.0031(12)
C5 0.0519(16) 0.0479(16) 0.0448(15) -0.0008(12) 0.0127(12) 0.0010(12)
C6 0.0520(16) 0.0454(15) 0.0400(14) 0.0034(11) 0.0125(12) -0.0010(12)
C7 0.0435(14) 0.0498(16) 0.0388(14) 0.0002(11) 0.0076(11) -0.0032(12)
C8 0.0480(15) 0.0484(15) 0.0456(15) -0.0004(12) 0.0123(12) -0.0041(12)
C9 0.0530(16) 0.0529(16) 0.0414(15) 0.0005(12) 0.0117(12) -0.0016(13)
C10 0.0493(15) 0.0525(16) 0.0409(15) 0.0045(12) 0.0091(12) 0.0012(12)
C11 0.0514(16) 0.0574(17) 0.0461(16) 0.0019(13) 0.0098(12) -0.0043(13)
C12 0.0490(16) 0.0541(17) 0.0517(17) 0.0097(13) 0.0144(13) 0.0016(13)
C13 0.0564(16) 0.0481(16) 0.0449(15) 0.0079(12) 0.0166(13) 0.0082(13)
C14 0.0474(15) 0.0470(15) 0.0406(14) 0.0054(12) 0.0091(11) 0.0049(12)
C15 0.0473(15) 0.0524(16) 0.0405(14) 0.0086(12) 0.0123(12) 0.0022(12)
C16 0.0461(16) 0.0598(18) 0.069(2) 0.0052(15) 0.0150(14) 0.0036(13)
C17A 0.070(4) 0.084(4) 0.127(7) 0.018(4) 0.026(4) 0.025(3)
C18A 0.074(4) 0.170(10) 0.122(6) 0.065(6) 0.059(4) 0.042(5)
C19A 0.048(3) 0.118(7) 0.179(9) -0.048(6) -0.009(4) -0.001(3)
C18B 0.074(9) 0.121(14) 0.110(14) -0.035(11) 0.042(9) 0.009(8)
C17B 0.051(7) 0.097(12) 0.106(12) 0.019(9) 0.010(7) 0.000(7)
C19B 0.058(8) 0.111(12) 0.15(2) 0.040(12) 0.037(10) -0.022(8)
C20 0.062(2) 0.082(2) 0.072(2) 0.0056(18) 0.0321(17) 0.0080(17)
C21 0.0506(17) 0.067(2) 0.0647(19) 0.0120(15) 0.0185(14) -0.0019(14)
C22 0.053(2) 0.161(4) 0.119(4) 0.061(3) 0.015(2) 0.007(2)
C23 0.082(3) 0.075(2) 0.116(3) 0.030(2) 0.039(2) -0.0028(19)
C24 0.097(3) 0.104(3) 0.101(3) 0.001(2) 0.064(3) -0.014(2)
C25 0.0463(18) 0.107(3) 0.076(2) 0.010(2) 0.0123(16) 0.0149(18)
C26 0.0605(17) 0.0481(16) 0.0426(15) 0.0052(12) 0.0143(13) -0.0071(13)
C27 0.091(2) 0.0542(18) 0.067(2) 0.0021(15) 0.0321(18) 0.0072(17)
C28 0.064(2) 0.080(2) 0.083(2) 0.0186(19) 0.0147(17) -0.0130(17)

loop_
_atom_type_symbol
_atom_type_description
_atom_type_scat_dispersion_real
_atom_type_scat_dispersion_imag
_atom_type_scat_source
C C 0.003 0.002
;
International Tables for Crystallography
(1992, Vol. C, Tables 4.2.6.8 and 6.1.1.4)
;
H H 0.000 0.000
;
International Tables for Crystallography
(1992, Vol. C, Table 6.1.1.4)
;
O O 0.011 0.006
;
International Tables for Crystallography
(1992, Vol. C, Tables 4.2.6.8 and 6.1.1.4)
;

loop_
_geom_angle_atom_site_label_1
_geom_angle_atom_site_label_2
_geom_angle_atom_site_label_3
_geom_angle
_geom_angle_site_symmetry_1
_geom_angle_site_symmetry_3
C7 O1 C20 113.0(2) . .
C15 O2 C25 113.4(2) . .
C26 O3 C8 106.49(19) . .
C26 O4 C9 108.8(2) . .
C14 C1 C2 114.3(2) 2_656 .
C3 C2 C7 117.4(2) . .
C3 C2 C1 120.6(2) . .
C7 C2 C1 122.0(2) . .
C2 C3 C4 123.6(2) . .
C5 C4 C3 116.6(2) . .
C5 C4 C16 123.1(3) . .
C3 C4 C16 120.3(2) . .
C4 C5 C6 122.4(3) . .
C7 C6 C5 118.8(2) . .
C7 C6 C8 120.8(2) . .
C5 C6 C8 120.4(2) . .
O1 C7 C6 119.9(2) . .
O1 C7 C2 118.9(2) . .
C6 C7 C2 121.2(2) . .
O3 C8 C6 109.3(2) . .
O3 C8 C9 101.2(2) . .
C6 C8 C9 117.8(2) . .
O4 C9 C10 110.1(2) . .
O4 C9 C8 102.3(2) . .
C10 C9 C8 115.1(2) . .
C11 C10 C15 118.8(2) . .
C11 C10 C9 121.2(2) . .
C15 C10 C9 119.9(2) . .
C10 C11 C12 122.0(3) . .
C13 C12 C11 117.6(3) . .
C13 C12 C21 122.9(3) . .
C11 C12 C21 119.5(3) . .
C12 C13 C14 122.5(3) . .
C15 C14 C13 117.6(2) . .
C15 C14 C1 121.8(2) . 2_656
C13 C14 C1 120.6(2) . 2_656
C10 C15 C14 121.4(2) . .
C10 C15 O2 118.9(2) . .
C14 C15 O2 119.6(2) . .
C17A C16 C18A 109.0(4) . .
C17A C16 C4 113.6(3) . .
C18A C16 C4 109.5(3) . .
C17A C16 C17B 50.7(6) . .
C18A C16 C17B 140.2(6) . .
C4 C16 C17B 110.2(5) . .
C17A C16 C19A 107.7(5) . .
C18A C16 C19A 109.4(6) . .
C4 C16 C19A 107.4(3) . .
C17B C16 C19A 60.4(7) . .
C17A C16 C18B 56.8(8) . .
C18A C16 C18B 57.7(8) . .
C4 C16 C18B 108.0(6) . .
C17B C16 C18B 106.4(10) . .
C19A C16 C18B 144.5(6) . .
C17A C16 C19B 130.2(6) . .
C18A C16 C19B 55.8(8) . .
C4 C16 C19B 116.1(6) . .
C17B C16 C19B 107.4(9) . .
C19A C16 C19B 54.3(8) . .
C18B C16 C19B 108.3(11) . .
C22 C21 C24 110.3(3) . .
C22 C21 C23 109.5(3) . .
C24 C21 C23 107.1(3) . .
C22 C21 C12 108.8(3) . .
C24 C21 C12 112.0(3) . .
C23 C21 C12 109.2(3) . .
O3 C26 O4 106.6(2) . .
O3 C26 C27 108.1(2) . .
O4 C26 C27 110.1(3) . .
O3 C26 C28 110.8(3) . .
O4 C26 C28 107.7(2) . .
C27 C26 C28 113.4(3) . .

loop_
_geom_bond_atom_site_label_1
_geom_bond_atom_site_label_2
_geom_bond_distance
_geom_bond_site_symmetry_2
O1 C7 1.386(3) .
O1 C20 1.439(4) .
O2 C15 1.391(3) .
O2 C25 1.426(4) .
O3 C26 1.425(3) .
O3 C8 1.438(3) .
O4 C26 1.428(3) .
O4 C9 1.435(3) .
C1 C14 1.509(4) 2_656
C1 C2 1.526(4) .
C2 C3 1.388(4) .
C2 C7 1.402(4) .
C3 C4 1.399(4) .
C4 C5 1.387(4) .
C4 C16 1.523(4) .
C5 C6 1.393(4) .
C6 C7 1.392(4) .
C6 C8 1.506(4) .
C8 C9 1.532(4) .
C9 C10 1.508(4) .
C10 C11 1.375(4) .
C10 C15 1.390(4) .
C11 C12 1.398(4) .
C12 C13 1.377(4) .
C12 C21 1.545(4) .
C13 C14 1.399(4) .
C14 C15 1.391(4) .
C14 C1 1.509(4) 2_656
C16 C17A 1.519(6) .
C16 C18A 1.523(7) .
C16 C17B 1.529(14) .
C16 C19A 1.535(7) .
C16 C18B 1.542(14) .
C16 C19B 1.573(13) .
C21 C22 1.514(5) .
C21 C24 1.519(5) .
C21 C23 1.528(5) .
C26 C27 1.502(4) .
C26 C28 1.516(4) .

loop_
_cod_changelog_entry_id
_cod_changelog_entry_author
_cod_changelog_entry_date
_cod_changelog_entry_text
1 'Vaitkus, Antanas' 2024-11-16T00:18:53+02:00
;
 Replaced the '\/Y' character sequence with the backslash character ('\')
 in the '_refine_ls_weighting_details' data value.
;
